data_4304707
loop_
_publ_author_name
'Karsten Koppe'
'Hermann-J. Frohn'
'H\'el\`ene P. A. Mercier'
'Gary J. Schrobilgen'

_publ_section_title
;
[C6F5Xe]+ and [C6F5XeNCCH3]+ Salts of the Weakly Coordinating Borate Anions,
[BY4]- (Y = CN, CF3, or C6F5)
;
_journal_name_full 'Inorganic Chemistry'
_journal_page_first 3205
_journal_page_last 3217
_journal_paper_doi 10.1021/ic702259c
_journal_volume 47
_journal_year 2008
_chemical_formula_sum 'C12 H3 B F17 N Xe'
_chemical_formula_weight 626.26
_chemical_name_systematic
; 
 ? 
;
_space_group_IT_number 29
_symmetry_cell_setting orthorhombic
_symmetry_space_group_name_Hall 'P 2c -2ac'
_symmetry_space_group_name_H-M 'P c a 21'
_atom_sites_solution_hydrogens geom
_atom_sites_solution_primary direct
_atom_sites_solution_secondary difmap
_audit_creation_method SHELXL-97
_cell_angle_alpha 90.00
_cell_angle_beta 90.00
_cell_angle_gamma 90.00
_cell_formula_units_Z 4
_cell_length_a 18.903(8)
_cell_length_b 7.472(4)
_cell_length_c 12.801(6)
_cell_measurement_temperature 100(2)
_cell_volume 1808.1(15)
_computing_structure_refinement 'SHELXL-97 (Sheldrick, 1997)'
_computing_structure_solution 'SHELXS-97 (Sheldrick, 1990)'
_diffrn_ambient_temperature 100(2)
_diffrn_measured_fraction_theta_full 0.949
_diffrn_measured_fraction_theta_max 0.949
_diffrn_radiation_monochromator graphite
_diffrn_radiation_source 'fine-focus sealed tube'
_diffrn_radiation_type MoK\a
_diffrn_radiation_wavelength 0.71073
_diffrn_reflns_av_R_equivalents 0.0967
_diffrn_reflns_av_sigmaI/netI 0.1661
_diffrn_reflns_limit_h_max 25
_diffrn_reflns_limit_h_min -24
_diffrn_reflns_limit_k_max 10
_diffrn_reflns_limit_k_min -10
_diffrn_reflns_limit_l_max 17
_diffrn_reflns_limit_l_min -16
_diffrn_reflns_number 15968
_diffrn_reflns_theta_full 29.00
_diffrn_reflns_theta_max 29.00
_diffrn_reflns_theta_min 2.68
_exptl_absorpt_coefficient_mu 2.075
_exptl_crystal_density_diffrn 2.301
_exptl_crystal_density_method 'not measured'
_exptl_crystal_F_000 1176
_refine_diff_density_max 1.077
_refine_diff_density_min -1.490
_refine_diff_density_rms 0.144
_refine_ls_abs_structure_details 'Flack H D (1983), Acta Cryst. A39, 876-881'
_refine_ls_abs_structure_Flack 0.054(16)
_refine_ls_extinction_coef 0.00207(11)
_refine_ls_extinction_expression Fc^*^=kFc[1+0.001xFc^2^\l^3^/sin(2\q)]^-1/4^
_refine_ls_extinction_method SHELXL
_refine_ls_goodness_of_fit_ref 0.789
_refine_ls_hydrogen_treatment mixed
_refine_ls_matrix_type full
_refine_ls_number_parameters 285
_refine_ls_number_reflns 4116
_refine_ls_number_restraints 1
_refine_ls_restrained_S_all 0.789
_refine_ls_R_factor_all 0.1124
_refine_ls_R_factor_gt 0.0356
_refine_ls_shift/su_max 0.010
_refine_ls_shift/su_mean 0.000
_refine_ls_structure_factor_coef Fsqd
_refine_ls_weighting_details 'calc w=1/[\s^2^(Fo^2^)+(0.0074P)^2^+0.0000P] where P=(Fo^2^+2Fc^2^)/3'
_refine_ls_weighting_scheme calc
_refine_ls_wR_factor_gt 0.0421
_refine_ls_wR_factor_ref 0.0469
_reflns_number_gt 2210
_reflns_number_total 4116
_reflns_threshold_expression >2sigma(I)
_cod_data_source_file ic702259c-file003_2.cif
_cod_data_source_block '[C6F5Xe.NCCH3][B(CF3)4]'
_cod_original_cell_volume 1808.1(14)
_cod_database_code 4304707

loop_
_symmetry_equiv_pos_as_xyz
'x, y, z'
'-x, -y, z+1/2'
'-x+1/2, y, z+1/2'
'x+1/2, -y, z'

loop_
_atom_site_label
_atom_site_type_symbol
_atom_site_fract_x
_atom_site_fract_y
_atom_site_fract_z
_atom_site_U_iso_or_equiv
_atom_site_adp_type
_atom_site_occupancy
_atom_site_symmetry_multiplicity
_atom_site_calc_flag
_atom_site_refinement_flags
_atom_site_disorder_assembly
_atom_site_disorder_group
Xe1 Xe 0.589334(17) 0.82812(5) 0.54081(4) 0.02081(10) Uani 1 1 d . . .
F11 F 0.95622(19) -0.1604(7) 0.6542(3) 0.0294(11) Uani 1 1 d . . .
F1 F 0.4785(3) 0.7920(7) 0.3580(4) 0.0250(14) Uani 1 1 d . . .
F17 F 0.8312(2) -0.1268(6) 0.3800(3) 0.0324(14) Uani 1 1 d . . .
F4 F 0.6247(2) 0.1704(6) 0.3881(3) 0.0310(12) Uani 1 1 d . . .
F3 F 0.5224(3) 0.2057(7) 0.2418(4) 0.0336(16) Uani 1 1 d . . .
F16 F 0.76085(17) -0.0148(5) 0.4985(2) 0.0317(11) Uani 1 1 d . . .
F6 F 0.7363(3) -0.2903(7) 0.6672(3) 0.0258(14) Uani 1 1 d . . .
F10 F 0.90747(18) 0.0446(4) 0.5609(4) 0.0301(11) Uani 1 1 d . . .
F15 F 0.7439(3) -0.2838(7) 0.4368(3) 0.0273(14) Uani 1 1 d . . .
F14 F 0.87769(17) -0.4845(5) 0.4276(3) 0.0295(10) Uani 1 1 d . . .
F13 F 0.81189(16) -0.5733(4) 0.5542(4) 0.0322(10) Uani 1 1 d . . .
F7 F 0.8069(2) -0.0797(6) 0.7166(3) 0.0263(12) Uani 1 1 d . . .
C3 C 0.5025(6) 0.497(2) 0.2978(8) 0.0192(14) Uani 1 1 d . . .
F12 F 0.92351(17) -0.5221(5) 0.5797(3) 0.0286(11) Uani 1 1 d . . .
B1 B 0.8462(3) -0.2487(8) 0.5578(7) 0.0155(18) Uiso 1 1 d . . .
C12 C 0.7952(4) -0.1726(12) 0.4695(5) 0.0270(18) Uani 1 1 d . . .
C9 C 0.8052(4) -0.2403(10) 0.6697(5) 0.027(2) Uani 1 1 d . . .
C10 C 0.9181(3) -0.1360(9) 0.5632(6) 0.030(2) Uani 1 1 d . . .
C11 C 0.8655(3) -0.4550(9) 0.5290(7) 0.0251(18) Uani 1 1 d . . .
C4 C 0.5385(3) 0.3424(11) 0.3046(5) 0.0245(16) Uani 1 1 d . . .
C1 C 0.5662(3) 0.6147(8) 0.4397(5) 0.0168(16) Uani 1 1 d . . .
C5 C 0.5895(4) 0.3206(11) 0.3811(5) 0.0256(15) Uani 1 1 d . . .
F9 F 0.9646(2) -0.1740(7) 0.4880(3) 0.0307(11) Uani 1 1 d . . .
F5 F 0.65215(17) 0.4445(4) 0.5231(3) 0.0276(11) Uani 1 1 d . . .
F8 F 0.83523(16) -0.3589(5) 0.7416(2) 0.0258(10) Uani 1 1 d . . .
F2 F 0.45122(18) 0.5184(6) 0.2230(3) 0.0297(10) Uani 1 1 d . . .
C7 C 0.6689(3) 1.1677(11) 0.7102(5) 0.0204(17) Uani 1 1 d . . .
C2 C 0.5145(3) 0.6416(10) 0.3638(5) 0.0244(18) Uani 1 1 d . . .
C6 C 0.6035(3) 0.4620(9) 0.4475(5) 0.0184(17) Uani 1 1 d . . .
N1 N 0.6304(4) 1.0895(8) 0.6656(5) 0.0261(17) Uani 1 1 d . . .
C8 C 0.7189(3) 1.2786(8) 0.7709(5) 0.032(2) Uani 1 1 d . . .
H3C H 0.7686 1.2458 0.7589 0.038 Uiso 1 1 d . . .
H3A H 0.7098 1.2657 0.8461 0.038 Uiso 1 1 d . . .
H3B H 0.7134 1.4049 0.7567 0.038 Uiso 1 1 d . . .

loop_
_atom_site_aniso_label
_atom_site_aniso_U_11
_atom_site_aniso_U_22
_atom_site_aniso_U_33
_atom_site_aniso_U_23
_atom_site_aniso_U_13
_atom_site_aniso_U_12
Xe1 0.01728(17) 0.02292(19) 0.02224(17) 0.0033(5) 0.0004(4) 0.0010(2)
F11 0.030(2) 0.026(3) 0.032(3) -0.004(2) -0.013(2) -0.002(2)
F1 0.031(3) 0.019(4) 0.025(3) -0.003(2) -0.006(2) 0.013(3)
F17 0.029(3) 0.047(4) 0.021(2) 0.023(2) 0.005(2) 0.003(2)
F4 0.031(3) 0.015(3) 0.047(3) 0.004(3) 0.002(2) 0.012(3)
F3 0.043(4) 0.027(4) 0.031(3) -0.005(3) 0.008(3) -0.011(3)
F16 0.026(2) 0.036(3) 0.033(3) 0.0078(19) -0.0017(17) 0.008(2)
F6 0.018(3) 0.041(4) 0.018(2) 0.003(2) 0.0038(19) -0.001(3)
F10 0.0320(19) 0.0226(19) 0.036(3) 0.002(2) -0.002(3) 0.001(2)
F15 0.021(3) 0.038(4) 0.023(3) 0.001(2) -0.010(2) -0.007(3)
F14 0.029(2) 0.033(3) 0.027(2) -0.013(2) 0.0024(18) -0.003(2)
F13 0.028(2) 0.027(2) 0.042(3) -0.003(3) 0.010(3) -0.0032(16)
F7 0.025(3) 0.016(3) 0.038(3) -0.014(2) 0.001(2) 0.003(2)
C3 0.013(3) 0.033(4) 0.012(3) 0.006(3) -0.002(3) -0.005(3)
F12 0.022(2) 0.027(2) 0.036(3) -0.0058(18) -0.0081(17) 0.0150(19)
C12 0.022(4) 0.040(5) 0.019(4) 0.012(5) 0.011(3) 0.008(5)
C9 0.024(5) 0.038(6) 0.018(5) -0.003(4) -0.014(4) -0.003(4)
C10 0.019(4) 0.036(5) 0.037(7) -0.006(4) -0.001(4) 0.003(4)
C11 0.021(4) 0.043(5) 0.011(5) -0.004(5) 0.000(4) 0.000(3)
C4 0.023(4) 0.019(5) 0.032(4) 0.003(4) 0.009(3) -0.007(4)
C1 0.018(4) 0.012(4) 0.020(4) -0.006(3) 0.000(3) -0.005(3)
C5 0.013(3) 0.031(4) 0.033(4) 0.001(4) 0.011(4) 0.007(5)
F9 0.025(2) 0.035(3) 0.033(2) -0.003(2) 0.013(2) -0.003(2)
F5 0.0264(19) 0.024(2) 0.032(3) 0.004(2) -0.005(2) -0.0017(16)
F8 0.024(2) 0.036(3) 0.017(2) 0.0085(19) -0.0017(15) 0.005(2)
F2 0.029(2) 0.037(3) 0.023(2) -0.003(2) -0.0042(18) 0.001(2)
C7 0.021(4) 0.020(4) 0.020(4) 0.006(4) 0.008(3) 0.013(5)
C2 0.019(4) 0.023(5) 0.031(4) 0.007(4) 0.013(3) 0.007(4)
C6 0.004(4) 0.036(5) 0.015(4) 0.011(3) 0.005(3) -0.003(3)
N1 0.032(4) 0.018(5) 0.028(4) 0.001(3) -0.008(3) 0.009(3)
C8 0.038(5) 0.029(5) 0.028(4) -0.002(4) 0.003(3) -0.002(4)

loop_
_atom_type_symbol
_atom_type_description
_atom_type_scat_dispersion_real
_atom_type_scat_dispersion_imag
_atom_type_scat_source
C C 0.0033 0.0016 'International Tables Vol C Tables 4.2.6.8 and 6.1.1.4'
H H 0.0000 0.0000 'International Tables Vol C Tables 4.2.6.8 and 6.1.1.4'
F F 0.0171 0.0103 'International Tables Vol C Tables 4.2.6.8 and 6.1.1.4'
Xe Xe -0.4205 1.9578 'International Tables Vol C Tables 4.2.6.8 and 6.1.1.4'
B B 0.0013 0.0007 'International Tables Vol C Tables 4.2.6.8 and 6.1.1.4'
N N 0.0061 0.0033 'International Tables Vol C Tables 4.2.6.8 and 6.1.1.4'

loop_
_geom_angle_atom_site_label_1
_geom_angle_atom_site_label_2
_geom_angle_atom_site_label_3
_geom_angle
_geom_angle_site_symmetry_1
_geom_angle_site_symmetry_3
_geom_angle_publ_flag
C1 Xe1 N1 174.9(2) . . ?
C1 Xe1 C6 23.0(2) . . ?
N1 Xe1 C6 152.90(18) . . ?
C1 Xe1 C2 24.1(2) . . ?
N1 Xe1 C2 159.3(2) . . ?
C6 Xe1 C2 47.17(18) . . ?
C1 Xe1 F5 48.30(18) . . ?
N1 Xe1 F5 127.85(15) . . ?
C6 Xe1 F5 25.28(12) . . ?
C2 Xe1 F5 72.44(16) . . ?
C1 Xe1 F1 48.6(2) . . ?
N1 Xe1 F1 135.07(17) . . ?
C6 Xe1 F1 71.67(15) . . ?
C2 Xe1 F1 24.50(16) . . ?
F5 Xe1 F1 96.93(12) . . ?
C1 Xe1 F4 105.45(18) . 1_565 ?
N1 Xe1 F4 74.02(14) . 1_565 ?
C6 Xe1 F4 117.06(14) . 1_565 ?
C2 Xe1 F4 90.47(15) . 1_565 ?
F5 Xe1 F4 126.58(11) . 1_565 ?
F1 Xe1 F4 76.14(12) . 1_565 ?
C1 Xe1 F15 75.18(18) . 1_565 ?
N1 Xe1 F15 99.83(18) . 1_565 ?
C6 Xe1 F15 62.05(14) . 1_565 ?
C2 Xe1 F15 89.73(15) . 1_565 ?
F5 Xe1 F15 53.31(11) . 1_565 ?
F1 Xe1 F15 105.41(13) . 1_565 ?
F4 Xe1 F15 77.19(11) 1_565 1_565 ?
C1 Xe1 F6 105.71(19) . 1_565 ?
N1 Xe1 F6 69.99(17) . 1_565 ?
C6 Xe1 F6 82.91(15) . 1_565 ?
C2 Xe1 F6 129.30(16) . 1_565 ?
F5 Xe1 F6 58.18(11) . 1_565 ?
F1 Xe1 F6 153.02(11) . 1_565 ?
F4 Xe1 F6 109.00(11) 1_565 1_565 ?
F15 Xe1 F6 52.72(8) 1_565 1_565 ?
C1 Xe1 F3 106.62(18) . 2_665 ?
N1 Xe1 F3 77.03(18) . 2_665 ?
C6 Xe1 F3 107.12(15) . 2_665 ?
C2 Xe1 F3 104.31(15) . 2_665 ?
F5 Xe1 F3 103.16(12) . 2_665 ?
F1 Xe1 F3 98.33(8) . 2_665 ?
F4 Xe1 F3 130.23(13) 1_565 2_665 ?
F15 Xe1 F3 147.93(12) 1_565 2_665 ?
F6 Xe1 F3 97.65(12) 1_565 2_665 ?
C10 F11 Xe1 86.4(3) . 4_565 ?
C2 F1 Xe1 71.8(4) . . ?
C12 F17 Xe1 158.1(5) . 3_644 ?
C5 F4 Xe1 127.2(4) . 1_545 ?
C4 F3 Xe1 131.8(5) . 2_664 ?
C12 F16 Xe1 100.9(4) . 1_545 ?
C9 F6 Xe1 137.7(4) . 1_545 ?
C10 F10 Xe1 97.1(3) . 4_565 ?
C12 F15 Xe1 110.8(4) . 1_545 ?
C4 C3 F2 120.1(10) . . ?
C4 C3 C2 123.2(9) . . ?
F2 C3 C2 116.8(10) . . ?
C4 C3 Xe1 104.8(6) . . ?
F2 C3 Xe1 135.1(8) . . ?
C2 C3 Xe1 18.4(4) . . ?
C4 C3 Xe1 77.0(6) . 2_664 ?
F2 C3 Xe1 43.1(5) . 2_664 ?
C2 C3 Xe1 159.9(7) . 2_664 ?
Xe1 C3 Xe1 178.1(3) . 2_664 ?
C11 F12 Xe1 142.7(4) . 4 ?
C12 B1 C10 111.0(6) . . ?
C12 B1 C11 108.3(6) . . ?
C10 B1 C11 108.5(5) . . ?
C12 B1 C9 108.9(5) . . ?
C10 B1 C9 110.2(6) . . ?
C11 B1 C9 110.0(6) . . ?
F15 C12 F17 104.6(6) . . ?
F15 C12 F16 105.7(5) . . ?
F17 C12 F16 104.0(6) . . ?
F15 C12 B1 116.0(6) . . ?
F17 C12 B1 112.4(5) . . ?
F16 C12 B1 113.2(6) . . ?
F15 C12 Xe1 50.9(3) . 1_545 ?
F17 C12 Xe1 132.2(4) . 1_545 ?
F16 C12 Xe1 59.1(3) . 1_545 ?
B1 C12 Xe1 115.4(4) . 1_545 ?
F7 C9 F6 106.2(6) . . ?
F7 C9 F8 105.2(5) . . ?
F6 C9 F8 103.4(6) . . ?
F7 C9 B1 114.6(6) . . ?
F6 C9 B1 115.1(5) . . ?
F8 C9 B1 111.2(6) . . ?
F7 C9 Xe1 94.9(4) . 1_545 ?
F6 C9 Xe1 30.4(3) . 1_545 ?
F8 C9 Xe1 133.8(4) . 1_545 ?
B1 C9 Xe1 96.6(4) . 1_545 ?
F9 C10 F10 106.9(6) . . ?
F9 C10 F11 103.6(5) . . ?
F10 C10 F11 103.0(6) . . ?
F9 C10 B1 114.6(6) . . ?
F10 C10 B1 113.2(5) . . ?
F11 C10 B1 114.2(6) . . ?
F9 C10 Xe1 62.3(3) . 4_565 ?
F10 C10 Xe1 63.0(3) . 4_565 ?
F11 C10 Xe1 73.3(3) . 4_565 ?
B1 C10 Xe1 172.4(5) . 4_565 ?
F14 C11 F12 105.2(5) . . ?
F14 C11 F13 104.3(6) . . ?
F12 C11 F13 104.0(6) . . ?
F14 C11 B1 114.5(6) . . ?
F12 C11 B1 114.8(6) . . ?
F13 C11 B1 112.9(5) . . ?
F3 C4 C3 120.3(8) . . ?
F3 C4 C5 119.6(7) . . ?
C3 C4 C5 119.9(9) . . ?
F3 C4 Xe1 35.0(4) . 2_664 ?
C3 C4 Xe1 85.5(6) . 2_664 ?
C5 C4 Xe1 154.6(6) . 2_664 ?
C6 C1 C2 122.8(6) . . ?
C6 C1 Xe1 119.3(5) . . ?
C2 C1 Xe1 117.8(5) . . ?
F4 C5 C6 121.1(6) . . ?
F4 C5 C4 120.2(7) . . ?
C6 C5 C4 118.6(7) . . ?
F4 C5 Xe1 38.5(3) . 1_545 ?
C6 C5 Xe1 111.7(4) . 1_545 ?
C4 C5 Xe1 116.5(5) . 1_545 ?
F4 C5 Xe1 136.4(4) . . ?
C6 C5 Xe1 15.2(4) . . ?
C4 C5 Xe1 103.4(5) . . ?
Xe1 C5 Xe1 122.62(14) 1_545 . ?
C10 F9 Xe1 98.4(4) . 4_565 ?
C6 F5 Xe1 72.6(3) . . ?
C9 F8 Xe1 120.9(4) . 3_645 ?
C3 F2 Xe1 121.6(7) . 2_664 ?
N1 C7 C8 177.8(9) . . ?
N1 C7 Xe1 17.8(5) . . ?
C8 C7 Xe1 164.4(5) . . ?
F1 C2 C3 123.1(8) . . ?
F1 C2 C1 121.7(7) . . ?
C3 C2 C1 115.3(8) . . ?
F1 C2 Xe1 83.7(4) . . ?
C3 C2 Xe1 153.3(6) . . ?
C1 C2 Xe1 38.0(3) . . ?
F5 C6 C1 119.7(6) . . ?
F5 C6 C5 120.1(6) . . ?
C1 C6 C5 120.2(6) . . ?
F5 C6 Xe1 82.1(3) . . ?
C1 C6 Xe1 37.7(3) . . ?
C5 C6 Xe1 157.8(5) . . ?
C7 N1 Xe1 155.0(7) . . ?

loop_
_geom_bond_atom_site_label_1
_geom_bond_atom_site_label_2
_geom_bond_distance
_geom_bond_site_symmetry_2
_geom_bond_publ_flag
Xe1 C1 2.100(6) . ?
Xe1 N1 2.640(6) . ?
Xe1 C6 2.997(7) . ?
Xe1 C2 3.014(7) . ?
Xe1 F5 3.111(3) . ?
Xe1 F1 3.152(5) . ?
Xe1 F4 3.288(5) 1_565 ?
Xe1 F15 3.318(5) 1_565 ?
Xe1 F6 3.334(5) 1_565 ?
Xe1 F3 3.339(5) 2_665 ?
F11 C10 1.381(8) . ?
F11 Xe1 3.821(4) 4_565 ?
F1 C2 1.315(8) . ?
F17 C12 1.375(7) . ?
F17 Xe1 4.607(4) 3_644 ?
F4 C5 1.308(7) . ?
F4 Xe1 3.288(5) 1_545 ?
F3 C4 1.335(8) . ?
F3 Xe1 3.339(5) 2_664 ?
F16 C12 1.396(8) . ?
F16 Xe1 3.490(4) 1_545 ?
F6 C9 1.356(8) . ?
F6 Xe1 3.334(5) 1_545 ?
F10 C10 1.365(7) . ?
F10 Xe1 3.576(4) 4_565 ?
F15 C12 1.343(8) . ?
F15 Xe1 3.318(5) 1_545 ?
F14 C11 1.337(8) . ?
F13 C11 1.383(6) . ?
F7 C9 1.342(8) . ?
C3 C4 1.345(15) . ?
C3 F2 1.372(10) . ?
C3 C2 1.388(14) . ?
C3 Xe1 4.445(12) 2_664 ?
F12 C11 1.369(7) . ?
F12 Xe1 3.912(3) 4 ?
B1 C12 1.591(9) . ?
B1 C10 1.600(8) . ?
B1 C11 1.627(8) . ?
B1 C9 1.630(11) . ?
C12 Xe1 3.997(7) 1_545 ?
C9 F8 1.398(7) . ?
C9 Xe1 4.432(7) 1_545 ?
C10 F9 1.334(8) . ?
C10 Xe1 3.982(7) 4_565 ?
C4 C5 1.384(8) . ?
C4 Xe1 4.343(7) 2_664 ?
C1 C6 1.345(8) . ?
C1 C2 1.394(8) . ?
C5 C6 1.381(9) . ?
C5 Xe1 4.210(8) 1_545 ?
F9 Xe1 3.563(5) 4_565 ?
F5 C6 1.341(6) . ?
F8 Xe1 4.319(3) 3_645 ?
F2 Xe1 3.569(4) 2_664 ?
C7 N1 1.094(8) . ?
C7 C8 1.478(9) . ?
